data_7205659
loop_
_publ_author_name
'Kleyn, Anneli'
'Jacobs, Tia'
'Barbour, Leonard J.'

_publ_section_title
;
 Solid-state structural studies of oxacalix[2]arene[2]naphthalene as a
 molecular tweezer
;
_journal_issue 9
_journal_name_full CrystEngComm
_journal_page_first 3175
_journal_paper_doi 10.1039/c0ce00536c
_journal_volume 13
_journal_year 2011
_chemical_formula_moiety 'C32 H16 N4 O12, 2(C6 H5 N O2)'
_chemical_formula_sum 'C44 H26 N6 O16'
_chemical_formula_weight 894.71
_chemical_name_common 'Nitrobenzene solvate'
_chemical_name_systematic
;
?
;
_space_group_IT_number 2
_symmetry_cell_setting triclinic
_symmetry_space_group_name_Hall '-P 1'
_symmetry_space_group_name_H-M 'P -1'
_atom_sites_solution_hydrogens geom
_atom_sites_solution_primary direct
_atom_sites_solution_secondary difmap
_audit_creation_method SHELXL-97
_cell_angle_alpha 92.2940(10)
_cell_angle_beta 96.5760(10)
_cell_angle_gamma 112.5370(10)
_cell_formula_units_Z 2
_cell_length_a 11.6967(12)
_cell_length_b 13.1380(13)
_cell_length_c 13.3989(13)
_cell_measurement_reflns_used 9889
_cell_measurement_temperature 100(2)
_cell_measurement_theta_max 27.66
_cell_measurement_theta_min 2.17
_cell_volume 1881.4(3)
_computing_cell_refinement 'Bruker SAINT'
_computing_data_collection 'Bruker APEX2'
_computing_data_reduction SAINT
_computing_molecular_graphics 'X-Seed (Barbour,2001;Atwood&Barbour,2003)'
_computing_structure_refinement 'SHELXL-97 (Sheldrick, 2008)''
_computing_structure_solution 'SHELXS-97 (Sheldrick, 2008)'
_diffrn_ambient_temperature 100(2)
_diffrn_measured_fraction_theta_full 0.994
_diffrn_measured_fraction_theta_max 0.886
_diffrn_measurement_device_type 'Bruker APEX CCD area detector'
_diffrn_measurement_method '\f and \w scans'
_diffrn_radiation_monochromator graphite
_diffrn_radiation_source 'fine-focus sealed tube'
_diffrn_radiation_type MoK\a
_diffrn_radiation_wavelength 0.71073
_diffrn_reflns_av_R_equivalents 0.0162
_diffrn_reflns_av_sigmaI/netI 0.0214
_diffrn_reflns_limit_h_max 15
_diffrn_reflns_limit_h_min -15
_diffrn_reflns_limit_k_max 16
_diffrn_reflns_limit_k_min -16
_diffrn_reflns_limit_l_max 16
_diffrn_reflns_limit_l_min -17
_diffrn_reflns_number 17703
_diffrn_reflns_theta_full 25.00
_diffrn_reflns_theta_max 28.04
_diffrn_reflns_theta_min 1.90
_diffrn_standards_decay_% 0
_diffrn_standards_interval_count 0
_diffrn_standards_interval_time 0
_diffrn_standards_number 0
_exptl_absorpt_coefficient_mu 0.123
_exptl_absorpt_correction_T_max 0.9722
_exptl_absorpt_correction_T_min 0.9342
_exptl_absorpt_correction_type multi-scan
_exptl_absorpt_process_details '(SADABS; Bruker, 2002)'
_exptl_crystal_colour colourless
_exptl_crystal_density_diffrn 1.579
_exptl_crystal_density_meas ?
_exptl_crystal_density_method 'not measured'
_exptl_crystal_description block
_exptl_crystal_F_000 920
_exptl_crystal_size_max 0.56
_exptl_crystal_size_mid 0.25
_exptl_crystal_size_min 0.23
_refine_diff_density_max 0.325
_refine_diff_density_min -0.235
_refine_diff_density_rms 0.045
_refine_ls_extinction_method none
_refine_ls_goodness_of_fit_ref 1.047
_refine_ls_hydrogen_treatment constr
_refine_ls_matrix_type full
_refine_ls_number_parameters 595
_refine_ls_number_reflns 8090
_refine_ls_number_restraints 0
_refine_ls_restrained_S_all 1.047
_refine_ls_R_factor_all 0.0383
_refine_ls_R_factor_gt 0.0336
_refine_ls_shift/su_max 0.001
_refine_ls_shift/su_mean 0.000
_refine_ls_structure_factor_coef Fsqd
_refine_ls_weighting_details 'calc w=1/[\s^2^(Fo^2^)+(0.0421P)^2^+0.7872P] where P=(Fo^2^+2Fc^2^)/3'
_refine_ls_weighting_scheme calc
_refine_ls_wR_factor_gt 0.0852
_refine_ls_wR_factor_ref 0.0892
_reflns_number_gt 7183
_reflns_number_total 8090
_reflns_threshold_expression >2sigma(I)
_cod_data_source_file c0ce00536c.txt
_cod_data_source_block 1e.CIF
_cod_depositor_comments
;
The following automatic conversions were performed:

'_exptl_crystal_density_meas' value 'not measured' was changed to '?'
- the value is perceived as not measured.

Automatic conversion script
Id: cif_fix_values 3008 2015-01-20 13:52:24Z robertas 
;
_cod_original_sg_symbol_Hall -P1
_cod_original_sg_symbol_H-M P-1
_cod_database_code 7205659

loop_
_symmetry_equiv_pos_as_xyz
'x, y, z'
'-x, -y, -z'

loop_
_atom_site_label
_atom_site_type_symbol
_atom_site_fract_x
_atom_site_fract_y
_atom_site_fract_z
_atom_site_U_iso_or_equiv
_atom_site_adp_type
_atom_site_occupancy
_atom_site_symmetry_multiplicity
_atom_site_calc_flag
_atom_site_refinement_flags
_atom_site_disorder_assembly
_atom_site_disorder_group
O1 O 0.98434(8) 0.76848(7) -0.01515(6) 0.01665(18) Uani 1 1 d . . .
C2 C 0.97102(11) 0.67924(9) 0.04213(9) 0.0148(2) Uani 1 1 d . . .
C3 C 0.85348(11) 0.60437(10) 0.04803(9) 0.0162(2) Uani 1 1 d . . .
H3 H 0.7830 0.6182 0.0200 0.019 Uiso 1 1 calc R . .
O4 O 1.37429(8) 0.89594(7) -0.03638(7) 0.01990(19) Uani 1 1 d . . .
C4 C 0.83560(11) 0.50597(10) 0.09564(9) 0.0157(2) Uani 1 1 d . . .
C5 C 0.71434(12) 0.42759(10) 0.10629(10) 0.0194(3) Uani 1 1 d . . .
H5 H 0.6424 0.4405 0.0806 0.023 Uiso 1 1 calc R . .
O6 O 1.02308(9) 0.86317(8) -0.18409(7) 0.0227(2) Uani 1 1 d . . .
C6 C 0.70079(12) 0.33372(10) 0.15326(10) 0.0215(3) Uani 1 1 d . . .
H6 H 0.6196 0.2832 0.1617 0.026 Uiso 1 1 calc R . .
C7 C 0.80640(13) 0.31148(10) 0.18917(10) 0.0214(3) Uani 1 1 d . . .
H7 H 0.7956 0.2449 0.2196 0.026 Uiso 1 1 calc R . .
C8 C 0.92433(12) 0.38523(10) 0.18052(9) 0.0189(2) Uani 1 1 d . . .
H8 H 0.9947 0.3695 0.2050 0.023 Uiso 1 1 calc R . .
O9 O 1.49384(8) 1.09607(7) 0.43777(7) 0.0216(2) Uani 1 1 d . . .
C9 C 0.94222(11) 0.48520(10) 0.13512(9) 0.0155(2) Uani 1 1 d . . .
O10 O 1.21210(9) 0.98760(8) -0.17439(7) 0.0228(2) Uani 1 1 d . . .
C10 C 1.06332(11) 0.56542(10) 0.12831(9) 0.0157(2) Uani 1 1 d . . .
H10 H 1.1351 0.5526 0.1545 0.019 Uiso 1 1 calc R . .
C11 C 1.07740(11) 0.66039(10) 0.08476(9) 0.0148(2) Uani 1 1 d . . .
O12 O 1.64089(9) 1.08999(9) 0.35648(8) 0.0314(2) Uani 1 1 d . . .
O2 O 1.19678(8) 0.73621(7) 0.07143(6) 0.01652(18) Uani 1 1 d . . .
N13 N 1.43011(9) 0.86781(8) 0.03292(8) 0.0155(2) Uani 1 1 d . . .
C13 C 1.27331(11) 0.80639(9) 0.15123(9) 0.0148(2) Uani 1 1 d . . .
O14 O 1.38156(9) 1.18512(8) 0.24160(7) 0.0282(2) Uani 1 1 d . . .
C14 C 1.39346(11) 0.87393(10) 0.13347(9) 0.0152(2) Uani 1 1 d . . .
O15 O 1.51535(8) 0.83678(8) 0.02493(7) 0.0236(2) Uani 1 1 d . . .
C15 C 1.47826(11) 0.95038(10) 0.20689(9) 0.0159(2) Uani 1 1 d . . .
H15 H 1.5611 0.9919 0.1947 0.019 Uiso 1 1 calc R . .
C16 C 1.44107(11) 0.96596(10) 0.29898(9) 0.0158(2) Uani 1 1 d . . .
N17 N 1.30919(10) 1.18471(9) 0.16773(8) 0.0194(2) Uani 1 1 d . . .
C17 C 1.32019(11) 0.90087(10) 0.31826(9) 0.0152(2) Uani 1 1 d . . .
C18 C 1.23984(11) 0.81681(10) 0.24597(9) 0.0159(2) Uani 1 1 d . . .
H18 H 1.1621 0.7666 0.2617 0.019 Uiso 1 1 calc R . .
O19 O 1.28434(8) 0.91775(7) 0.40870(6) 0.01815(18) Uani 1 1 d . . .
N19 N 1.11930(10) 0.93279(8) -0.13619(8) 0.0169(2) Uani 1 1 d . . .
N20 N 1.53096(9) 1.05677(9) 0.37021(8) 0.0177(2) Uani 1 1 d . . .
C20 C 1.15896(11) 0.89910(10) 0.41100(9) 0.0154(2) Uani 1 1 d . . .
O21 O 1.30965(11) 1.26700(8) 0.12835(8) 0.0341(3) Uani 1 1 d . . .
C21 C 1.09980(11) 0.83892(9) 0.48386(9) 0.0152(2) Uani 1 1 d . . .
H21 H 1.1418 0.8055 0.5279 0.018 Uiso 1 1 calc R . .
C22 C 0.97558(11) 0.82585(9) 0.49438(9) 0.0153(2) Uani 1 1 d . . .
C23 C 0.91066(12) 0.76371(10) 0.56944(9) 0.0186(2) Uani 1 1 d . . .
H23 H 0.9498 0.7279 0.6133 0.022 Uiso 1 1 calc R . .
C24 C 0.79198(12) 0.75510(10) 0.57896(10) 0.0213(3) Uani 1 1 d . . .
H24 H 0.7492 0.7129 0.6291 0.026 Uiso 1 1 calc R . .
C25 C 0.73265(12) 0.80852(10) 0.51486(10) 0.0213(3) Uani 1 1 d . . .
H25 H 0.6509 0.8030 0.5229 0.026 Uiso 1 1 calc R . .
C26 C 0.79212(11) 0.86812(10) 0.44136(9) 0.0180(2) Uani 1 1 d . . .
H26 H 0.7512 0.9036 0.3986 0.022 Uiso 1 1 calc R . .
C27 C 0.91443(11) 0.87756(9) 0.42828(9) 0.0149(2) Uani 1 1 d . . .
C28 C 0.97940(11) 0.94117(10) 0.35423(9) 0.0155(2) Uani 1 1 d . . .
H28 H 0.9399 0.9767 0.3103 0.019 Uiso 1 1 calc R . .
C29 C 1.09809(11) 0.95142(9) 0.34591(9) 0.0152(2) Uani 1 1 d . . .
O30 O 1.16917(8) 1.02416(7) 0.28175(6) 0.01675(18) Uani 1 1 d . . .
C31 C 1.14639(11) 0.99775(10) 0.18051(9) 0.0149(2) Uani 1 1 d . . .
C32 C 1.21677(11) 1.07751(9) 0.12099(9) 0.0152(2) Uani 1 1 d . . .
C33 C 1.20349(11) 1.05758(10) 0.01762(9) 0.0155(2) Uani 1 1 d . . .
H33 H 1.2485 1.1139 -0.0219 0.019 Uiso 1 1 calc R . .
C34 C 1.12346(11) 0.95419(10) -0.02768(9) 0.0151(2) Uani 1 1 d . . .
C35 C 1.05426(11) 0.87179(9) 0.03009(9) 0.0144(2) Uani 1 1 d . . .
C36 C 1.06095(11) 0.89669(10) 0.13327(9) 0.0148(2) Uani 1 1 d . . .
H36 H 1.0069 0.8444 0.1715 0.018 Uiso 1 1 calc R . .
O1A O 0.94591(8) 0.68520(7) 0.28733(7) 0.01980(19) Uani 1 1 d . . .
O2A O 1.04474(8) 0.60064(8) 0.37420(7) 0.0244(2) Uani 1 1 d . . .
N3A N 0.94819(10) 0.61308(8) 0.34240(8) 0.0173(2) Uani 1 1 d . . .
C4A C 0.82923(11) 0.53753(10) 0.37022(9) 0.0170(2) Uani 1 1 d . . .
C5A C 0.82424(12) 0.44034(10) 0.40967(9) 0.0202(3) Uani 1 1 d . . .
H5A H 0.8972 0.4248 0.4227 0.024 Uiso 1 1 calc R . .
C6A C 0.70931(13) 0.36634(11) 0.42965(10) 0.0244(3) Uani 1 1 d . . .
H6A H 0.7024 0.2981 0.4552 0.029 Uiso 1 1 calc R . .
C7A C 0.60453(13) 0.39179(12) 0.41233(10) 0.0264(3) Uani 1 1 d . . .
H7A H 0.5259 0.3403 0.4251 0.032 Uiso 1 1 calc R . .
C8A C 0.61354(13) 0.49203(12) 0.37640(11) 0.0269(3) Uani 1 1 d . . .
H8A H 0.5419 0.5100 0.3676 0.032 Uiso 1 1 calc R . .
C9A C 0.72668(12) 0.56583(11) 0.35340(10) 0.0213(3) Uani 1 1 d . . .
H9A H 0.7336 0.6336 0.3269 0.026 Uiso 1 1 calc R . .
O1B O 0.69484(9) 0.75352(8) 0.16127(8) 0.0298(2) Uani 1 1 d . . .
O2B O 0.57897(9) 0.62313(8) 0.04548(7) 0.0265(2) Uani 1 1 d . . .
N3B N 0.59827(10) 0.67372(9) 0.12899(8) 0.0208(2) Uani 1 1 d . . .
C4B C 0.49956(12) 0.63533(10) 0.19384(10) 0.0191(3) Uani 1 1 d . . .
C5B C 0.50333(13) 0.70620(11) 0.27481(10) 0.0226(3) Uani 1 1 d . . .
H5B H 0.5676 0.7782 0.2879 0.027 Uiso 1 1 calc R . .
C6B C 0.41038(13) 0.66884(12) 0.33620(10) 0.0253(3) Uani 1 1 d . . .
H6B H 0.4099 0.7161 0.3915 0.030 Uiso 1 1 calc R . .
C7B C 0.31818(13) 0.56269(12) 0.31707(10) 0.0255(3) Uani 1 1 d . . .
H7B H 0.2551 0.5376 0.3596 0.031 Uiso 1 1 calc R . .
C8B C 0.31760(12) 0.49277(11) 0.23593(10) 0.0232(3) Uani 1 1 d . . .
H8B H 0.2547 0.4200 0.2238 0.028 Uiso 1 1 calc R . .
C9B C 0.40879(12) 0.52914(11) 0.17259(10) 0.0200(3) Uani 1 1 d . . .
H9B H 0.4088 0.4826 0.1165 0.024 Uiso 1 1 calc R . .

loop_
_atom_site_aniso_label
_atom_site_aniso_U_11
_atom_site_aniso_U_22
_atom_site_aniso_U_33
_atom_site_aniso_U_23
_atom_site_aniso_U_13
_atom_site_aniso_U_12
O1 0.0191(4) 0.0152(4) 0.0140(4) 0.0015(3) 0.0006(3) 0.0053(3)
C2 0.0180(6) 0.0146(5) 0.0125(5) 0.0002(4) 0.0024(4) 0.0070(5)
C3 0.0149(6) 0.0181(6) 0.0156(6) -0.0027(4) 0.0008(4) 0.0072(5)
O4 0.0217(4) 0.0210(4) 0.0168(4) 0.0044(3) 0.0027(3) 0.0078(4)
C4 0.0158(6) 0.0156(5) 0.0143(5) -0.0022(4) 0.0035(4) 0.0045(5)
C5 0.0160(6) 0.0197(6) 0.0194(6) -0.0030(5) 0.0027(5) 0.0040(5)
O6 0.0257(5) 0.0235(5) 0.0161(4) 0.0003(4) -0.0004(4) 0.0077(4)
C6 0.0198(6) 0.0179(6) 0.0210(6) -0.0028(5) 0.0066(5) 0.0002(5)
C7 0.0290(7) 0.0142(6) 0.0192(6) 0.0006(5) 0.0067(5) 0.0055(5)
C8 0.0232(6) 0.0174(6) 0.0167(6) 0.0003(5) 0.0031(5) 0.0085(5)
O9 0.0211(4) 0.0210(4) 0.0219(5) -0.0034(4) 0.0032(4) 0.0076(4)
C9 0.0176(6) 0.0160(5) 0.0126(5) -0.0012(4) 0.0038(4) 0.0059(5)
O10 0.0232(5) 0.0300(5) 0.0175(4) 0.0066(4) 0.0092(4) 0.0107(4)
C10 0.0154(6) 0.0185(6) 0.0141(5) -0.0009(4) 0.0013(4) 0.0081(5)
C11 0.0120(5) 0.0162(5) 0.0139(5) -0.0014(4) 0.0031(4) 0.0028(4)
O12 0.0136(4) 0.0430(6) 0.0268(5) -0.0090(4) 0.0039(4) 0.0001(4)
O2 0.0125(4) 0.0184(4) 0.0157(4) 0.0001(3) 0.0035(3) 0.0026(3)
N13 0.0128(5) 0.0139(5) 0.0179(5) 0.0012(4) 0.0037(4) 0.0028(4)
C13 0.0132(5) 0.0147(5) 0.0168(6) 0.0015(4) 0.0002(4) 0.0063(4)
O14 0.0244(5) 0.0273(5) 0.0222(5) 0.0026(4) -0.0017(4) -0.0005(4)
C14 0.0152(6) 0.0178(6) 0.0151(6) 0.0038(4) 0.0039(4) 0.0084(5)
O15 0.0181(4) 0.0308(5) 0.0253(5) -0.0003(4) 0.0056(4) 0.0129(4)
C15 0.0129(5) 0.0162(5) 0.0186(6) 0.0040(5) 0.0026(4) 0.0055(4)
C16 0.0145(5) 0.0163(5) 0.0160(6) 0.0018(4) 0.0005(4) 0.0056(5)
N17 0.0205(5) 0.0172(5) 0.0178(5) 0.0019(4) 0.0063(4) 0.0034(4)
C17 0.0146(5) 0.0186(6) 0.0143(5) 0.0035(4) 0.0032(4) 0.0080(5)
C18 0.0127(5) 0.0163(5) 0.0184(6) 0.0035(5) 0.0034(4) 0.0050(4)
O19 0.0121(4) 0.0263(5) 0.0142(4) 0.0003(3) 0.0024(3) 0.0054(3)
N19 0.0207(5) 0.0192(5) 0.0146(5) 0.0036(4) 0.0038(4) 0.0113(4)
N20 0.0153(5) 0.0200(5) 0.0159(5) 0.0025(4) 0.0013(4) 0.0050(4)
C20 0.0127(5) 0.0171(5) 0.0147(5) -0.0027(4) 0.0016(4) 0.0045(4)
O21 0.0462(6) 0.0152(5) 0.0344(6) 0.0061(4) 0.0014(5) 0.0056(4)
C21 0.0170(6) 0.0150(5) 0.0128(5) 0.0003(4) 0.0012(4) 0.0058(5)
C22 0.0160(6) 0.0141(5) 0.0139(5) -0.0015(4) 0.0025(4) 0.0040(4)
C23 0.0220(6) 0.0169(6) 0.0153(6) 0.0017(5) 0.0044(5) 0.0055(5)
C24 0.0225(6) 0.0193(6) 0.0187(6) 0.0010(5) 0.0095(5) 0.0029(5)
C25 0.0157(6) 0.0212(6) 0.0247(7) -0.0034(5) 0.0058(5) 0.0045(5)
C26 0.0164(6) 0.0179(6) 0.0187(6) -0.0026(5) 0.0013(5) 0.0063(5)
C27 0.0157(6) 0.0133(5) 0.0139(5) -0.0024(4) 0.0018(4) 0.0042(4)
C28 0.0177(6) 0.0152(5) 0.0131(5) -0.0006(4) 0.0008(4) 0.0065(5)
C29 0.0179(6) 0.0131(5) 0.0120(5) 0.0000(4) 0.0038(4) 0.0028(4)
O30 0.0189(4) 0.0154(4) 0.0127(4) 0.0014(3) 0.0046(3) 0.0024(3)
C31 0.0162(6) 0.0173(5) 0.0135(5) 0.0023(4) 0.0038(4) 0.0085(5)
C32 0.0145(5) 0.0138(5) 0.0173(6) 0.0018(4) 0.0034(4) 0.0052(4)
C33 0.0151(5) 0.0174(6) 0.0168(6) 0.0054(5) 0.0052(4) 0.0082(5)
C34 0.0167(6) 0.0197(6) 0.0125(5) 0.0023(4) 0.0031(4) 0.0108(5)
C35 0.0127(5) 0.0148(5) 0.0166(6) 0.0004(4) 0.0010(4) 0.0067(4)
C36 0.0154(5) 0.0157(5) 0.0149(6) 0.0038(4) 0.0049(4) 0.0067(5)
O1A 0.0235(5) 0.0166(4) 0.0172(4) 0.0021(3) 0.0049(3) 0.0049(4)
O2A 0.0171(4) 0.0297(5) 0.0260(5) 0.0024(4) 0.0019(4) 0.0091(4)
N3A 0.0180(5) 0.0173(5) 0.0148(5) -0.0017(4) 0.0024(4) 0.0050(4)
C4A 0.0172(6) 0.0174(6) 0.0136(5) -0.0004(4) 0.0026(4) 0.0038(5)
C5A 0.0237(6) 0.0213(6) 0.0175(6) 0.0016(5) 0.0045(5) 0.0104(5)
C6A 0.0312(7) 0.0198(6) 0.0206(6) 0.0042(5) 0.0067(5) 0.0072(5)
C7A 0.0203(6) 0.0288(7) 0.0215(7) 0.0058(5) 0.0038(5) -0.0003(5)
C8A 0.0186(6) 0.0362(8) 0.0251(7) 0.0090(6) 0.0020(5) 0.0097(6)
C9A 0.0208(6) 0.0234(6) 0.0194(6) 0.0052(5) 0.0023(5) 0.0082(5)
O1B 0.0240(5) 0.0250(5) 0.0336(6) 0.0065(4) 0.0014(4) 0.0026(4)
O2B 0.0273(5) 0.0320(5) 0.0232(5) 0.0008(4) 0.0068(4) 0.0143(4)
N3B 0.0205(5) 0.0200(5) 0.0238(6) 0.0057(4) 0.0020(4) 0.0099(4)
C4B 0.0197(6) 0.0216(6) 0.0188(6) 0.0046(5) 0.0009(5) 0.0114(5)
C5B 0.0275(7) 0.0200(6) 0.0210(6) 0.0019(5) -0.0029(5) 0.0119(5)
C6B 0.0339(7) 0.0310(7) 0.0180(6) 0.0011(5) 0.0010(5) 0.0211(6)
C7B 0.0232(7) 0.0377(8) 0.0222(7) 0.0085(6) 0.0050(5) 0.0181(6)
C8B 0.0188(6) 0.0263(7) 0.0248(7) 0.0050(5) 0.0003(5) 0.0096(5)
C9B 0.0204(6) 0.0221(6) 0.0193(6) 0.0009(5) 0.0004(5) 0.0108(5)

loop_
_atom_type_symbol
_atom_type_description
_atom_type_scat_dispersion_real
_atom_type_scat_dispersion_imag
_atom_type_scat_source
C C 0.0033 0.0016 'International Tables Vol C Tables 4.2.6.8 and 6.1.1.4'
H H 0.0000 0.0000 'International Tables Vol C Tables 4.2.6.8 and 6.1.1.4'
N N 0.0061 0.0033 'International Tables Vol C Tables 4.2.6.8 and 6.1.1.4'
O O 0.0106 0.0060 'International Tables Vol C Tables 4.2.6.8 and 6.1.1.4'

loop_
_geom_angle_atom_site_label_1
_geom_angle_atom_site_label_2
_geom_angle_atom_site_label_3
_geom_angle
_geom_angle_site_symmetry_1
_geom_angle_site_symmetry_3
_geom_angle_publ_flag
C35 O1 C2 117.62(9) . . ?
C3 C2 O1 118.50(10) . . ?
C3 C2 C11 120.43(11) . . ?
O1 C2 C11 120.76(10) . . ?
C2 C3 C4 120.49(11) . . ?
C2 C3 H3 119.8 . . ?
C4 C3 H3 119.8 . . ?
C3 C4 C9 119.05(11) . . ?
C3 C4 C5 122.11(11) . . ?
C9 C4 C5 118.83(11) . . ?
C6 C5 C4 120.44(12) . . ?
C6 C5 H5 119.8 . . ?
C4 C5 H5 119.8 . . ?
C5 C6 C7 120.58(12) . . ?
C5 C6 H6 119.7 . . ?
C7 C6 H6 119.7 . . ?
C8 C7 C6 120.48(12) . . ?
C8 C7 H7 119.8 . . ?
C6 C7 H7 119.8 . . ?
C7 C8 C9 120.49(12) . . ?
C7 C8 H8 119.8 . . ?
C9 C8 H8 119.8 . . ?
C10 C9 C8 121.98(11) . . ?
C10 C9 C4 118.91(11) . . ?
C8 C9 C4 119.11(11) . . ?
C11 C10 C9 120.60(11) . . ?
C11 C10 H10 119.7 . . ?
C9 C10 H10 119.7 . . ?
C10 C11 O2 120.67(10) . . ?
C10 C11 C2 120.44(11) . . ?
O2 C11 C2 118.55(10) . . ?
C13 O2 C11 119.77(9) . . ?
O4 N13 O15 124.99(10) . . ?
O4 N13 C14 117.23(10) . . ?
O15 N13 C14 117.77(10) . . ?
O2 C13 C18 125.12(11) . . ?
O2 C13 C14 116.22(10) . . ?
C18 C13 C14 118.64(11) . . ?
C15 C14 C13 121.86(11) . . ?
C15 C14 N13 118.15(10) . . ?
C13 C14 N13 119.93(10) . . ?
C14 C15 C16 119.10(11) . . ?
C14 C15 H15 120.4 . . ?
C16 C15 H15 120.4 . . ?
C15 C16 C17 120.20(11) . . ?
C15 C16 N20 116.63(10) . . ?
C17 C16 N20 123.07(11) . . ?
O21 N17 O14 124.88(11) . . ?
O21 N17 C32 117.08(10) . . ?
O14 N17 C32 118.02(10) . . ?
O19 C17 C18 120.83(11) . . ?
O19 C17 C16 119.64(10) . . ?
C18 C17 C16 119.49(11) . . ?
C13 C18 C17 120.20(11) . . ?
C13 C18 H18 119.9 . . ?
C17 C18 H18 119.9 . . ?
C17 O19 C20 118.22(9) . . ?
O6 N19 O10 123.99(10) . . ?
O6 N19 C34 118.41(10) . . ?
O10 N19 C34 117.58(10) . . ?
O9 N20 O12 123.76(10) . . ?
O9 N20 C16 119.65(10) . . ?
O12 N20 C16 116.58(10) . . ?
C21 C20 O19 118.48(11) . . ?
C21 C20 C29 120.41(11) . . ?
O19 C20 C29 120.77(11) . . ?
C20 C21 C22 120.36(11) . . ?
C20 C21 H21 119.8 . . ?
C22 C21 H21 119.8 . . ?
C21 C22 C23 122.06(11) . . ?
C21 C22 C27 119.04(11) . . ?
C23 C22 C27 118.89(11) . . ?
C24 C23 C22 120.46(12) . . ?
C24 C23 H23 119.8 . . ?
C22 C23 H23 119.8 . . ?
C23 C24 C25 120.54(12) . . ?
C23 C24 H24 119.7 . . ?
C25 C24 H24 119.7 . . ?
C26 C25 C24 120.44(12) . . ?
C26 C25 H25 119.8 . . ?
C24 C25 H25 119.8 . . ?
C25 C26 C27 120.61(12) . . ?
C25 C26 H26 119.7 . . ?
C27 C26 H26 119.7 . . ?
C28 C27 C26 121.72(11) . . ?
C28 C27 C22 119.19(11) . . ?
C26 C27 C22 119.03(11) . . ?
C29 C28 C27 120.19(11) . . ?
C29 C28 H28 119.9 . . ?
C27 C28 H28 119.9 . . ?
C28 C29 O30 121.05(11) . . ?
C28 C29 C20 120.80(11) . . ?
O30 C29 C20 117.71(10) . . ?
C31 O30 C29 120.47(9) . . ?
O30 C31 C36 124.26(11) . . ?
O30 C31 C32 117.03(10) . . ?
C36 C31 C32 118.69(11) . . ?
C33 C32 C31 121.60(11) . . ?
C33 C32 N17 117.83(11) . . ?
C31 C32 N17 120.56(10) . . ?
C32 C33 C34 119.00(11) . . ?
C32 C33 H33 120.5 . . ?
C34 C33 H33 120.5 . . ?
C33 C34 C35 120.68(11) . . ?
C33 C34 N19 117.62(11) . . ?
C35 C34 N19 121.61(10) . . ?
O1 C35 C36 121.30(11) . . ?
O1 C35 C34 119.34(10) . . ?
C36 C35 C34 119.34(11) . . ?
C31 C36 C35 120.26(11) . . ?
C31 C36 H36 119.9 . . ?
C35 C36 H36 119.9 . . ?
O1A N3A O2A 123.42(11) . . ?
O1A N3A C4A 117.86(10) . . ?
O2A N3A C4A 118.72(10) . . ?
C9A C4A C5A 123.26(12) . . ?
C9A C4A N3A 118.20(11) . . ?
C5A C4A N3A 118.52(11) . . ?
C4A C5A C6A 117.91(12) . . ?
C4A C5A H5A 121.0 . . ?
C6A C5A H5A 121.0 . . ?
C7A C6A C5A 120.11(12) . . ?
C7A C6A H6A 119.9 . . ?
C5A C6A H6A 119.9 . . ?
C6A C7A C8A 120.61(12) . . ?
C6A C7A H7A 119.7 . . ?
C8A C7A H7A 119.7 . . ?
C9A C8A C7A 120.21(13) . . ?
C9A C8A H8A 119.9 . . ?
C7A C8A H8A 119.9 . . ?
C4A C9A C8A 117.83(12) . . ?
C4A C9A H9A 121.1 . . ?
C8A C9A H9A 121.1 . . ?
O1B N3B O2B 123.96(12) . . ?
O1B N3B C4B 118.39(11) . . ?
O2B N3B C4B 117.65(11) . . ?
C9B C4B C5B 123.06(13) . . ?
C9B C4B N3B 118.46(11) . . ?
C5B C4B N3B 118.46(12) . . ?
C4B C5B C6B 118.06(13) . . ?
C4B C5B H5B 121.0 . . ?
C6B C5B H5B 121.0 . . ?
C5B C6B C7B 120.30(13) . . ?
C5B C6B H6B 119.9 . . ?
C7B C6B H6B 119.9 . . ?
C6B C7B C8B 120.41(13) . . ?
C6B C7B H7B 119.8 . . ?
C8B C7B H7B 119.8 . . ?
C9B C8B C7B 120.22(13) . . ?
C9B C8B H8B 119.9 . . ?
C7B C8B H8B 119.9 . . ?
C4B C9B C8B 117.95(12) . . ?
C4B C9B H9B 121.0 . . ?
C8B C9B H9B 121.0 . . ?

loop_
_geom_bond_atom_site_label_1
_geom_bond_atom_site_label_2
_geom_bond_distance
_geom_bond_site_symmetry_2
_geom_bond_publ_flag
O1 C35 1.3595(14) . ?
O1 C2 1.3955(14) . ?
C2 C3 1.3633(17) . ?
C2 C11 1.4215(16) . ?
C3 C4 1.4181(17) . ?
C3 H3 0.9500 . ?
O4 N13 1.2243(13) . ?
C4 C9 1.4251(17) . ?
C4 C5 1.4251(17) . ?
C5 C6 1.3702(19) . ?
C5 H5 0.9500 . ?
O6 N19 1.2303(14) . ?
C6 C7 1.4124(19) . ?
C6 H6 0.9500 . ?
C7 C8 1.3697(18) . ?
C7 H7 0.9500 . ?
C8 C9 1.4218(17) . ?
C8 H8 0.9500 . ?
O9 N20 1.2244(14) . ?
C9 C10 1.4208(17) . ?
O10 N19 1.2315(14) . ?
C10 C11 1.3592(17) . ?
C10 H10 0.9500 . ?
C11 O2 1.4068(14) . ?
O12 N20 1.2281(14) . ?
O2 C13 1.3652(14) . ?
N13 O15 1.2264(13) . ?
N13 C14 1.4681(15) . ?
C13 C18 1.3872(17) . ?
C13 C14 1.3988(17) . ?
O14 N17 1.2249(14) . ?
C14 C15 1.3762(17) . ?
C15 C16 1.3873(17) . ?
C15 H15 0.9500 . ?
C16 C17 1.4042(17) . ?
C16 N20 1.4687(15) . ?
N17 O21 1.2203(14) . ?
N17 C32 1.4668(15) . ?
C17 O19 1.3636(14) . ?
C17 C18 1.3969(17) . ?
C18 H18 0.9500 . ?
O19 C20 1.3955(14) . ?
N19 C34 1.4614(15) . ?
C20 C21 1.3616(17) . ?
C20 C29 1.4216(17) . ?
C21 C22 1.4206(17) . ?
C21 H21 0.9500 . ?
C22 C23 1.4213(17) . ?
C22 C27 1.4259(16) . ?
C23 C24 1.3701(18) . ?
C23 H23 0.9500 . ?
C24 C25 1.4132(19) . ?
C24 H24 0.9500 . ?
C25 C26 1.3667(19) . ?
C25 H25 0.9500 . ?
C26 C27 1.4198(17) . ?
C26 H26 0.9500 . ?
C27 C28 1.4187(17) . ?
C28 C29 1.3606(17) . ?
C28 H28 0.9500 . ?
C29 O30 1.4015(14) . ?
O30 C31 1.3565(14) . ?
C31 C36 1.3903(16) . ?
C31 C32 1.4028(17) . ?
C32 C33 1.3789(17) . ?
C33 C34 1.3853(17) . ?
C33 H33 0.9500 . ?
C34 C35 1.4018(17) . ?
C35 C36 1.3943(16) . ?
C36 H36 0.9500 . ?
O1A N3A 1.2303(14) . ?
O2A N3A 1.2331(14) . ?
N3A C4A 1.4663(16) . ?
C4A C9A 1.3837(18) . ?
C4A C5A 1.3846(17) . ?
C5A C6A 1.3876(19) . ?
C5A H5A 0.9500 . ?
C6A C7A 1.387(2) . ?
C6A H6A 0.9500 . ?
C7A C8A 1.390(2) . ?
C7A H7A 0.9500 . ?
C8A C9A 1.3857(19) . ?
C8A H8A 0.9500 . ?
C9A H9A 0.9500 . ?
O1B N3B 1.2272(14) . ?
O2B N3B 1.2298(15) . ?
N3B C4B 1.4700(17) . ?
C4B C9B 1.3850(18) . ?
C4B C5B 1.3866(18) . ?
C5B C6B 1.388(2) . ?
C5B H5B 0.9500 . ?
C6B C7B 1.389(2) . ?
C6B H6B 0.9500 . ?
C7B C8B 1.393(2) . ?
C7B H7B 0.9500 . ?
C8B C9B 1.3912(19) . ?
C8B H8B 0.9500 . ?
C9B H9B 0.9500 . ?

loop_
_geom_hbond_atom_site_label_D
_geom_hbond_atom_site_label_H
_geom_hbond_atom_site_label_A
_geom_hbond_distance_DH
_geom_hbond_distance_HA
_geom_hbond_distance_DA
_geom_hbond_angle_DHA
_geom_hbond_site_symmetry_A
C18 H18 O1A 0.95 2.41 3.3277(15) 162.3 .
C36 H36 O1A 0.95 2.58 3.4672(15) 155.3 .

loop_
_geom_torsion_atom_site_label_1
_geom_torsion_atom_site_label_2
_geom_torsion_atom_site_label_3
_geom_torsion_atom_site_label_4
_geom_torsion
_geom_torsion_site_symmetry_1
_geom_torsion_site_symmetry_2
_geom_torsion_site_symmetry_3
_geom_torsion_site_symmetry_4
_geom_torsion_publ_flag
C35 O1 C2 C3 127.10(12) . . . . ?
C35 O1 C2 C11 -59.30(14) . . . . ?
O1 C2 C3 C4 172.83(10) . . . . ?
C11 C2 C3 C4 -0.79(17) . . . . ?
C2 C3 C4 C9 -1.48(17) . . . . ?
C2 C3 C4 C5 177.84(11) . . . . ?
C3 C4 C5 C6 -179.63(12) . . . . ?
C9 C4 C5 C6 -0.32(18) . . . . ?
C4 C5 C6 C7 -1.90(19) . . . . ?
C5 C6 C7 C8 2.14(19) . . . . ?
C6 C7 C8 C9 -0.10(19) . . . . ?
C7 C8 C9 C10 177.59(11) . . . . ?
C7 C8 C9 C4 -2.09(18) . . . . ?
C3 C4 C9 C10 1.93(17) . . . . ?
C5 C4 C9 C10 -177.41(11) . . . . ?
C3 C4 C9 C8 -178.38(11) . . . . ?
C5 C4 C9 C8 2.29(17) . . . . ?
C8 C9 C10 C11 -179.78(11) . . . . ?
C4 C9 C10 C11 -0.09(17) . . . . ?
C9 C10 C11 O2 -175.41(10) . . . . ?
C9 C10 C11 C2 -2.20(18) . . . . ?
C3 C2 C11 C10 2.68(18) . . . . ?
O1 C2 C11 C10 -170.80(11) . . . . ?
C3 C2 C11 O2 176.04(10) . . . . ?
O1 C2 C11 O2 2.56(16) . . . . ?
C10 C11 O2 C13 -78.56(14) . . . . ?
C2 C11 O2 C13 108.10(12) . . . . ?
C11 O2 C13 C18 -5.70(16) . . . . ?
C11 O2 C13 C14 175.80(10) . . . . ?
O2 C13 C14 C15 178.13(10) . . . . ?
C18 C13 C14 C15 -0.47(17) . . . . ?
O2 C13 C14 N13 0.89(15) . . . . ?
C18 C13 C14 N13 -177.71(10) . . . . ?
O4 N13 C14 C15 -112.88(12) . . . . ?
O15 N13 C14 C15 65.96(14) . . . . ?
O4 N13 C14 C13 64.47(14) . . . . ?
O15 N13 C14 C13 -116.69(12) . . . . ?
C13 C14 C15 C16 -4.20(17) . . . . ?
N13 C14 C15 C16 173.09(10) . . . . ?
C14 C15 C16 C17 2.84(17) . . . . ?
C14 C15 C16 N20 -173.57(10) . . . . ?
C15 C16 C17 O19 -179.34(10) . . . . ?
N20 C16 C17 O19 -3.17(17) . . . . ?
C15 C16 C17 C18 3.10(17) . . . . ?
N20 C16 C17 C18 179.27(11) . . . . ?
O2 C13 C18 C17 -171.95(11) . . . . ?
C14 C13 C18 C17 6.52(17) . . . . ?
O19 C17 C18 C13 174.63(10) . . . . ?
C16 C17 C18 C13 -7.84(17) . . . . ?
C18 C17 O19 C20 -34.56(16) . . . . ?
C16 C17 O19 C20 147.91(11) . . . . ?
C15 C16 N20 O9 158.60(11) . . . . ?
C17 C16 N20 O9 -17.70(17) . . . . ?
C15 C16 N20 O12 -20.30(16) . . . . ?
C17 C16 N20 O12 163.41(12) . . . . ?
C17 O19 C20 C21 133.14(11) . . . . ?
C17 O19 C20 C29 -53.51(15) . . . . ?
O19 C20 C21 C22 174.64(10) . . . . ?
C29 C20 C21 C22 1.26(17) . . . . ?
C20 C21 C22 C23 -179.99(11) . . . . ?
C20 C21 C22 C27 -0.63(17) . . . . ?
C21 C22 C23 C24 178.41(11) . . . . ?
C27 C22 C23 C24 -0.95(17) . . . . ?
C22 C23 C24 C25 -0.49(18) . . . . ?
C23 C24 C25 C26 1.05(19) . . . . ?
C24 C25 C26 C27 -0.13(18) . . . . ?
C25 C26 C27 C28 -178.41(11) . . . . ?
C25 C26 C27 C22 -1.31(17) . . . . ?
C21 C22 C27 C28 -0.38(16) . . . . ?
C23 C22 C27 C28 179.01(11) . . . . ?
C21 C22 C27 C26 -177.55(10) . . . . ?
C23 C22 C27 C26 1.84(16) . . . . ?
C26 C27 C28 C29 177.84(11) . . . . ?
C22 C27 C28 C29 0.75(17) . . . . ?
C27 C28 C29 O30 -172.34(10) . . . . ?
C27 C28 C29 C20 -0.13(17) . . . . ?
C21 C20 C29 C28 -0.89(17) . . . . ?
O19 C20 C29 C28 -174.11(10) . . . . ?
C21 C20 C29 O30 171.57(10) . . . . ?
O19 C20 C29 O30 -1.66(16) . . . . ?
C28 C29 O30 C31 -75.90(14) . . . . ?
C20 C29 O30 C31 111.66(12) . . . . ?
C29 O30 C31 C36 -5.20(17) . . . . ?
C29 O30 C31 C32 176.52(10) . . . . ?
O30 C31 C32 C33 178.02(10) . . . . ?
C36 C31 C32 C33 -0.36(17) . . . . ?
O30 C31 C32 N17 -0.80(16) . . . . ?
C36 C31 C32 N17 -179.17(10) . . . . ?
O21 N17 C32 C33 46.31(16) . . . . ?
O14 N17 C32 C33 -132.19(12) . . . . ?
O21 N17 C32 C31 -134.84(12) . . . . ?
O14 N17 C32 C31 46.67(16) . . . . ?
C31 C32 C33 C34 -3.44(17) . . . . ?
N17 C32 C33 C34 175.40(10) . . . . ?
C32 C33 C34 C35 1.73(17) . . . . ?
C32 C33 C34 N19 -175.04(10) . . . . ?
O6 N19 C34 C33 -153.76(11) . . . . ?
O10 N19 C34 C33 24.80(15) . . . . ?
O6 N19 C34 C35 29.50(16) . . . . ?
O10 N19 C34 C35 -151.94(11) . . . . ?
C2 O1 C35 C36 -31.11(15) . . . . ?
C2 O1 C35 C34 147.28(11) . . . . ?
C33 C34 C35 O1 -174.68(10) . . . . ?
N19 C34 C35 O1 1.96(16) . . . . ?
C33 C34 C35 C36 3.74(17) . . . . ?
N19 C34 C35 C36 -179.62(10) . . . . ?
O30 C31 C36 C35 -172.33(10) . . . . ?
C32 C31 C36 C35 5.92(17) . . . . ?
O1 C35 C36 C31 170.79(10) . . . . ?
C34 C35 C36 C31 -7.60(17) . . . . ?
O1A N3A C4A C9A -14.63(16) . . . . ?
O2A N3A C4A C9A 166.14(11) . . . . ?
O1A N3A C4A C5A 163.85(11) . . . . ?
O2A N3A C4A C5A -15.39(16) . . . . ?
C9A C4A C5A C6A 2.42(19) . . . . ?
N3A C4A C5A C6A -175.97(11) . . . . ?
C4A C5A C6A C7A -1.50(19) . . . . ?
C5A C6A C7A C8A -1.0(2) . . . . ?
C6A C7A C8A C9A 2.7(2) . . . . ?
C5A C4A C9A C8A -0.75(19) . . . . ?
N3A C4A C9A C8A 177.65(11) . . . . ?
C7A C8A C9A C4A -1.8(2) . . . . ?
O1B N3B C4B C9B -161.11(11) . . . . ?
O2B N3B C4B C9B 18.51(16) . . . . ?
O1B N3B C4B C5B 17.42(16) . . . . ?
O2B N3B C4B C5B -162.95(11) . . . . ?
C9B C4B C5B C6B -0.94(19) . . . . ?
N3B C4B C5B C6B -179.40(11) . . . . ?
C4B C5B C6B C7B 1.06(18) . . . . ?
C5B C6B C7B C8B -0.28(19) . . . . ?
C6B C7B C8B C9B -0.68(19) . . . . ?
C5B C4B C9B C8B 0.01(18) . . . . ?
N3B C4B C9B C8B 178.47(11) . . . . ?
C7B C8B C9B C4B 0.81(18) . . . . ?
